data_7028825
loop_
_publ_author_name
'Dey, Soumyajit'
'Rath, Sankar Prasad'

_publ_section_title
;
 Syn-anti conformational switching in an ethane-bridged Co(II)bisporphyrin
 induced by external stimuli: effects of inter-macrocyclic interactions,
 axial ligation and chemical and electrochemical oxidations.
;
_journal_issue 5
_journal_name_full 'Dalton transactions (Cambridge, England : 2003)'
_journal_page_first 2301
_journal_page_last 2314
_journal_paper_doi 10.1039/c3dt52784k
_journal_volume 43
_journal_year 2014
_chemical_formula_sum 'C90 H122 Co2 N8 O4'
_chemical_formula_weight 1497.82
_chemical_name_systematic
; 
 ? 
;
_space_group_IT_number 2
_symmetry_cell_setting triclinic
_symmetry_space_group_name_Hall '-P 1'
_symmetry_space_group_name_H-M 'P -1'
_atom_sites_solution_hydrogens geom
_atom_sites_solution_primary direct
_atom_sites_solution_secondary difmap
_audit_creation_method SHELXL-97
_cell_angle_alpha 88.565(2)
_cell_angle_beta 66.974(2)
_cell_angle_gamma 83.038(2)
_cell_formula_units_Z 1
_cell_length_a 11.9193(12)
_cell_length_b 12.4194(13)
_cell_length_c 14.3773(15)
_cell_measurement_reflns_used 999
_cell_measurement_temperature 100(2)
_cell_measurement_theta_max 27.5
_cell_measurement_theta_min 2.5
_cell_volume 1943.7(3)
_computing_cell_refinement 'Bruker SAINT'
_computing_data_collection 'Bruker APEX'
_computing_data_reduction 'Bruker SAINT'
_computing_molecular_graphics 'SHELXL 5.1, XP (Sheldrick, 1994)'
_computing_publication_material SHELXS-97
_computing_structure_refinement 'SHELXL-97 (Sheldrick, 2008)'
_computing_structure_solution 'SHELXS-97 (Sheldrick, 2008)'
_diffrn_ambient_temperature 100(2)
_diffrn_measured_fraction_theta_full 0.978
_diffrn_measured_fraction_theta_max 0.978
_diffrn_measurement_device_type 'Bruker SMART APEX'
_diffrn_measurement_method \w
_diffrn_radiation_monochromator graphite
_diffrn_radiation_source 'fine-focus sealed tube'
_diffrn_radiation_type MoK\a
_diffrn_radiation_wavelength 0.71073
_diffrn_reflns_av_R_equivalents 0.0252
_diffrn_reflns_av_unetI/netI 0.0527
_diffrn_reflns_limit_h_max 14
_diffrn_reflns_limit_h_min -13
_diffrn_reflns_limit_k_max 12
_diffrn_reflns_limit_k_min -15
_diffrn_reflns_limit_l_max 17
_diffrn_reflns_limit_l_min -17
_diffrn_reflns_number 10444
_diffrn_reflns_theta_full 25.50
_diffrn_reflns_theta_max 25.50
_diffrn_reflns_theta_min 2.23
_diffrn_standards_number 0
_exptl_absorpt_coefficient_mu 0.485
_exptl_absorpt_correction_T_max 0.9715
_exptl_absorpt_correction_T_min 0.9552
_exptl_absorpt_correction_type multi-scan
_exptl_absorpt_process_details 'SADABS 2.05 (Sheldrick, 2002)'
_exptl_crystal_colour 'dark brown'
_exptl_crystal_density_diffrn 1.280
_exptl_crystal_density_method 'not measured'
_exptl_crystal_description block
_exptl_crystal_F_000 804
_exptl_crystal_size_max 0.11
_exptl_crystal_size_mid 0.08
_exptl_crystal_size_min 0.06
_refine_diff_density_max 0.993
_refine_diff_density_min -0.346
_refine_diff_density_rms 0.079
_refine_ls_extinction_method none
_refine_ls_goodness_of_fit_ref 1.049
_refine_ls_hydrogen_treatment mixed
_refine_ls_matrix_type full
_refine_ls_number_parameters 477
_refine_ls_number_reflns 7086
_refine_ls_number_restraints 0
_refine_ls_restrained_S_all 1.049
_refine_ls_R_factor_all 0.0609
_refine_ls_R_factor_gt 0.0515
_refine_ls_shift/su_max 0.002
_refine_ls_shift/su_mean 0.000
_refine_ls_structure_factor_coef Fsqd
_refine_ls_weighting_details 'calc w=1/[\s^2^(Fo^2^)+(0.0779P)^2^+0.9080P] where P=(Fo^2^+2Fc^2^)/3'
_refine_ls_weighting_scheme calc
_refine_ls_wR_factor_gt 0.1320
_refine_ls_wR_factor_ref 0.1415
_reflns_number_gt 5938
_reflns_number_total 7086
_reflns_threshold_expression >2sigma(I)
_cod_data_source_file c3dt52784k.txt
_cod_data_source_block 16julcm
_cod_depositor_comments
;
The following automatic conversions were performed:

'_symmetry_cell_setting' value 'Triclinic' changed to 'triclinic'
according to
/usr/data/users/saulius/automatic-downloads/current/RSC/lib/dictionaries/cif_core.dic
dictionary named 'cif_core.dic' version 2.4.2 from 2011-04-26.

Automatic conversion script
Id: cif_fix_values 2281 2013-09-26 08:29:07Z andrius 
;
_cod_database_code 7028825

loop_
_symmetry_equiv_pos_as_xyz
'x, y, z'
'-x, -y, -z'

loop_
_atom_site_label
_atom_site_type_symbol
_atom_site_fract_x
_atom_site_fract_y
_atom_site_fract_z
_atom_site_U_iso_or_equiv
_atom_site_adp_type
_atom_site_occupancy
_atom_site_symmetry_multiplicity
_atom_site_calc_flag
_atom_site_refinement_flags
Co1 Co 1.12128(3) 1.12288(3) 1.36359(2) 0.01836(13) Uani 1 1 d .
O1 O 1.27023(18) 1.22451(17) 1.33591(14) 0.0354(5) Uani 1 1 d .
N1 N 1.02969(18) 1.23927(16) 1.31788(15) 0.0187(4) Uani 1 1 d .
N2 N 1.19898(18) 1.05774(16) 1.22633(15) 0.0201(4) Uani 1 1 d .
N3 N 1.20565(18) 1.00146(16) 1.41099(15) 0.0194(4) Uani 1 1 d .
N4 N 1.03627(18) 1.18349(16) 1.50130(15) 0.0179(4) Uani 1 1 d .
C1 C 0.9700(2) 1.33749(19) 1.36639(18) 0.0184(5) Uani 1 1 d .
C2 C 0.9156(2) 1.4013(2) 1.30413(19) 0.0213(5) Uani 1 1 d .
C3 C 0.9443(2) 1.3403(2) 1.21898(19) 0.0229(5) Uani 1 1 d .
C4 C 1.0176(2) 1.2429(2) 1.22622(18) 0.0213(5) Uani 1 1 d .
C5 C 1.0808(2) 1.1689(2) 1.14634(19) 0.0250(6) Uani 1 1 d .
H5A H 1.0605 1.1758 1.0887 0.030 Uiso 1 1 calc R
C6 C 1.1704(2) 1.0865(2) 1.14413(18) 0.0231(5) Uani 1 1 d .
C7 C 1.2527(3) 1.0239(2) 1.05492(19) 0.0278(6) Uani 1 1 d .
C8 C 1.3330(2) 0.9584(2) 1.08293(19) 0.0245(6) Uani 1 1 d .
C9 C 1.2972(2) 0.9779(2) 1.19028(18) 0.0226(5) Uani 1 1 d .
C10 C 1.3491(2) 0.9195(2) 1.24949(19) 0.0234(5) Uani 1 1 d .
H10A H 1.4215 0.8710 1.2163 0.028 Uiso 1 1 calc R
C11 C 1.3027(2) 0.9269(2) 1.35393(19) 0.0220(5) Uani 1 1 d .
C12 C 1.3435(2) 0.8546(2) 1.41777(19) 0.0216(5) Uani 1 1 d .
C13 C 1.2677(2) 0.8840(2) 1.51524(19) 0.0220(5) Uani 1 1 d .
C14 C 1.1833(2) 0.97511(19) 1.50942(18) 0.0203(5) Uani 1 1 d .
C15 C 1.0979(2) 1.0336(2) 1.59236(18) 0.0218(5) Uani 1 1 d .
H15A H 1.0819 1.0034 1.6570 0.026 Uiso 1 1 calc R
C16 C 1.0335(2) 1.1337(2) 1.58836(18) 0.0187(5) Uani 1 1 d .
C17 C 0.9686(2) 1.2044(2) 1.67528(18) 0.0191(5) Uani 1 1 d .
C18 C 0.9360(2) 1.3013(2) 1.64061(18) 0.0191(5) Uani 1 1 d .
C19 C 0.9782(2) 1.28748(19) 1.53056(18) 0.0177(5) Uani 1 1 d .
C20 C 0.9603(2) 1.36542(19) 1.46414(17) 0.0178(5) Uani 1 1 d .
C21 C 0.8287(2) 1.5054(2) 1.3284(2) 0.0257(6) Uani 1 1 d .
H21A H 0.8134 1.5279 1.2674 0.031 Uiso 1 1 calc R
H21B H 0.8683 1.5631 1.3457 0.031 Uiso 1 1 calc R
C22 C 0.7056(3) 1.4956(2) 1.4158(2) 0.0323(6) Uani 1 1 d .
H22A H 0.6543 1.5659 1.4290 0.048 Uiso 1 1 calc R
H22B H 0.7199 1.4733 1.4766 0.048 Uiso 1 1 calc R
H22C H 0.6638 1.4412 1.3980 0.048 Uiso 1 1 calc R
C23 C 0.9025(3) 1.3658(2) 1.13337(19) 0.0287(6) Uani 1 1 d .
H23A H 0.9606 1.3251 1.0717 0.034 Uiso 1 1 calc R
H23B H 0.9038 1.4442 1.1193 0.034 Uiso 1 1 calc R
C24 C 0.7733(3) 1.3364(3) 1.1579(2) 0.0419(8) Uani 1 1 d .
H24A H 0.7518 1.3497 1.0991 0.063 Uiso 1 1 calc R
H24B H 0.7144 1.3811 1.2155 0.063 Uiso 1 1 calc R
H24C H 0.7707 1.2596 1.1749 0.063 Uiso 1 1 calc R
C25 C 1.2458(3) 1.0317(2) 0.9527(2) 0.0361(7) Uani 1 1 d .
H25A H 1.2117 1.1064 0.9445 0.043 Uiso 1 1 calc R
H25B H 1.3298 1.0176 0.8998 0.043 Uiso 1 1 calc R
C26 C 1.1678(5) 0.9531(4) 0.9384(3) 0.0747(14) Uani 1 1 d .
H26A H 1.1564 0.9681 0.8753 0.112 Uiso 1 1 calc R
H26B H 1.0877 0.9607 0.9953 0.112 Uiso 1 1 calc R
H26C H 1.2083 0.8790 0.9354 0.112 Uiso 1 1 calc R
C27 C 1.4366(2) 0.8763(2) 1.0192(2) 0.0297(6) Uani 1 1 d .
H27A H 1.5054 0.8750 1.0416 0.036 Uiso 1 1 calc R
H27B H 1.4663 0.8991 0.9479 0.036 Uiso 1 1 calc R
C28 C 1.4000(3) 0.7625(2) 1.0247(2) 0.0319(6) Uani 1 1 d .
H28A H 1.4720 0.7119 0.9852 0.048 Uiso 1 1 calc R
H28B H 1.3367 0.7618 0.9972 0.048 Uiso 1 1 calc R
H28C H 1.3676 0.7404 1.0954 0.048 Uiso 1 1 calc R
C29 C 1.4509(2) 0.7669(2) 1.3819(2) 0.0257(6) Uani 1 1 d .
H29A H 1.4495 0.7278 1.3233 0.031 Uiso 1 1 calc R
H29B H 1.4413 0.7142 1.4365 0.031 Uiso 1 1 calc R
C30 C 1.5752(3) 0.8087(2) 1.3515(2) 0.0372(7) Uani 1 1 d .
H30A H 1.6404 0.7473 1.3311 0.056 Uiso 1 1 calc R
H30B H 1.5773 0.8479 1.4090 0.056 Uiso 1 1 calc R
H30C H 1.5877 0.8578 1.2948 0.056 Uiso 1 1 calc R
C31 C 1.2746(2) 0.8404(2) 1.61070(19) 0.0254(6) Uani 1 1 d .
H31A H 1.3170 0.7653 1.5979 0.030 Uiso 1 1 calc R
H31B H 1.1904 0.8378 1.6620 0.030 Uiso 1 1 calc R
C32 C 1.3433(3) 0.9102(2) 1.6519(2) 0.0318(6) Uani 1 1 d .
H32A H 1.3502 0.8769 1.7123 0.048 Uiso 1 1 calc R
H32B H 1.2981 0.9830 1.6695 0.048 Uiso 1 1 calc R
H32C H 1.4256 0.9152 1.6002 0.048 Uiso 1 1 calc R
C33 C 0.9479(2) 1.1755(2) 1.78210(18) 0.0229(5) Uani 1 1 d .
H33A H 0.9489 1.0959 1.7886 0.028 Uiso 1 1 calc R
H33B H 0.8656 1.2096 1.8277 0.028 Uiso 1 1 calc R
C34 C 1.0450(3) 1.2122(2) 1.8156(2) 0.0344(7) Uani 1 1 d .
H34A H 1.0266 1.1923 1.8860 0.052 Uiso 1 1 calc R
H34B H 1.0440 1.2911 1.8099 0.052 Uiso 1 1 calc R
H34C H 1.1263 1.1766 1.7724 0.052 Uiso 1 1 calc R
C35 C 0.8534(2) 1.3932(2) 1.70987(18) 0.0218(5) Uani 1 1 d .
H35A H 0.8850 1.4628 1.6842 0.026 Uiso 1 1 calc R
H35B H 0.8542 1.3834 1.7782 0.026 Uiso 1 1 calc R
C36 C 0.7218(2) 1.3972(2) 1.7166(2) 0.0275(6) Uani 1 1 d .
H36A H 0.6696 1.4557 1.7638 0.041 Uiso 1 1 calc R
H36B H 0.6910 1.3278 1.7408 0.041 Uiso 1 1 calc R
H36C H 0.7204 1.4107 1.6496 0.041 Uiso 1 1 calc R
C37 C 0.9425(2) 1.48444(19) 1.49368(18) 0.0188(5) Uani 1 1 d .
H37A H 0.8700 1.4992 1.5580 0.023 Uiso 1 1 calc R
H37B H 0.9273 1.5292 1.4409 0.023 Uiso 1 1 calc R
C38 C 1.3276(2) 1.2796(2) 1.2441(2) 0.0291(6) Uani 1 1 d .
H38A H 1.2777 1.3491 1.2432 0.035 Uiso 1 1 calc R
H38B H 1.3382 1.2343 1.1849 0.035 Uiso 1 1 calc R
C39 C 1.4517(2) 1.2996(2) 1.2429(2) 0.0326(6) Uani 1 1 d .
H39A H 1.5142 1.2361 1.2143 0.039 Uiso 1 1 calc R
H39B H 1.4809 1.3646 1.2039 0.039 Uiso 1 1 calc R
C40 C 1.4220(3) 1.3170(2) 1.3547(2) 0.0336(7) Uani 1 1 d .
H40A H 1.3886 1.3933 1.3764 0.040 Uiso 1 1 calc R
H40B H 1.4957 1.2975 1.3703 0.040 Uiso 1 1 calc R
C41 C 1.3254(3) 1.2404(3) 1.4052(2) 0.0344(7) Uani 1 1 d .
H41A H 1.3643 1.1704 1.4194 0.041 Uiso 1 1 calc R
H41B H 1.2631 1.2729 1.4696 0.041 Uiso 1 1 calc R
O1S O 0.5875(2) 1.52773(19) 1.07871(16) 0.0435(5) Uani 1 1 d .
C1S C 0.6265(3) 1.6093(3) 1.1240(3) 0.0479(8) Uani 1 1 d .
H1SA H 0.6478 1.5786 1.1800 0.057 Uiso 1 1 calc R
H1SB H 0.5600 1.6701 1.1514 0.057 Uiso 1 1 calc R
C2S C 0.7374(4) 1.6484(3) 1.0426(3) 0.0647(11) Uani 1 1 d .
H2SA H 0.7152 1.7195 1.0175 0.078 Uiso 1 1 calc R
H2SB H 0.8020 1.6558 1.0684 0.078 Uiso 1 1 calc R
C3S C 0.7806(4) 1.5624(3) 0.9602(3) 0.0574(10) Uani 1 1 d .
H3SA H 0.8178 1.5938 0.8925 0.069 Uiso 1 1 calc R
H3SB H 0.8409 1.5054 0.9694 0.069 Uiso 1 1 calc R
C4S C 0.6646(3) 1.5192(3) 0.9741(2) 0.0366(7) Uani 1 1 d .
H4SA H 0.6237 1.5614 0.9344 0.044 Uiso 1 1 calc R
H4SB H 0.6818 1.4424 0.9506 0.044 Uiso 1 1 calc R

loop_
_atom_site_aniso_label
_atom_site_aniso_U_11
_atom_site_aniso_U_22
_atom_site_aniso_U_33
_atom_site_aniso_U_23
_atom_site_aniso_U_13
_atom_site_aniso_U_12
Co1 0.0227(2) 0.0152(2) 0.01744(19) -0.00010(13) -0.00820(14) -0.00188(13)
O1 0.0421(12) 0.0473(13) 0.0272(10) 0.0144(9) -0.0198(9) -0.0257(10)
N1 0.0226(10) 0.0157(10) 0.0187(10) 0.0004(8) -0.0083(8) -0.0051(8)
N2 0.0241(11) 0.0155(11) 0.0206(10) -0.0002(8) -0.0084(8) -0.0027(8)
N3 0.0223(10) 0.0147(10) 0.0208(10) -0.0010(8) -0.0080(8) -0.0014(8)
N4 0.0198(10) 0.0140(10) 0.0203(10) 0.0011(8) -0.0084(8) -0.0022(8)
C1 0.0184(12) 0.0146(12) 0.0222(12) 0.0030(10) -0.0073(10) -0.0052(9)
C2 0.0235(13) 0.0194(13) 0.0242(13) 0.0056(10) -0.0118(10) -0.0068(10)
C3 0.0288(14) 0.0220(13) 0.0221(13) 0.0034(10) -0.0140(11) -0.0053(11)
C4 0.0267(13) 0.0212(13) 0.0173(12) 0.0033(10) -0.0096(10) -0.0052(10)
C5 0.0336(14) 0.0245(14) 0.0194(12) 0.0012(10) -0.0122(11) -0.0073(11)
C6 0.0306(14) 0.0188(13) 0.0196(12) -0.0006(10) -0.0084(10) -0.0066(11)
C7 0.0360(15) 0.0243(14) 0.0203(13) -0.0004(11) -0.0070(11) -0.0069(12)
C8 0.0291(14) 0.0223(14) 0.0189(12) -0.0010(10) -0.0046(10) -0.0073(11)
C9 0.0247(13) 0.0186(13) 0.0224(13) -0.0020(10) -0.0057(10) -0.0056(10)
C10 0.0225(13) 0.0200(13) 0.0249(13) -0.0031(10) -0.0070(10) 0.0008(10)
C11 0.0210(12) 0.0176(13) 0.0269(13) -0.0004(10) -0.0083(10) -0.0036(10)
C12 0.0236(13) 0.0146(12) 0.0281(13) 0.0003(10) -0.0114(10) -0.0032(10)
C13 0.0247(13) 0.0163(12) 0.0281(13) 0.0017(10) -0.0133(11) -0.0037(10)
C14 0.0227(12) 0.0148(12) 0.0237(12) 0.0013(10) -0.0094(10) -0.0024(10)
C15 0.0246(13) 0.0218(13) 0.0201(12) 0.0047(10) -0.0097(10) -0.0046(10)
C16 0.0176(12) 0.0182(12) 0.0217(12) 0.0000(10) -0.0089(10) -0.0032(9)
C17 0.0194(12) 0.0184(12) 0.0198(12) 0.0018(10) -0.0072(9) -0.0049(10)
C18 0.0205(12) 0.0181(12) 0.0193(12) -0.0003(10) -0.0086(10) -0.0022(10)
C19 0.0177(12) 0.0159(12) 0.0203(12) -0.0006(9) -0.0079(9) -0.0033(9)
C20 0.0177(12) 0.0165(12) 0.0197(12) -0.0001(9) -0.0077(9) -0.0029(9)
C21 0.0361(15) 0.0191(13) 0.0292(14) 0.0026(11) -0.0214(12) -0.0007(11)
C22 0.0317(15) 0.0296(16) 0.0375(16) -0.0027(12) -0.0179(13) 0.0048(12)
C23 0.0367(15) 0.0276(15) 0.0264(14) 0.0038(12) -0.0184(12) -0.0003(12)
C24 0.054(2) 0.0433(19) 0.0464(18) 0.0129(15) -0.0369(16) -0.0148(15)
C25 0.0484(18) 0.0344(17) 0.0191(13) -0.0046(12) -0.0090(12) 0.0049(14)
C26 0.135(4) 0.063(3) 0.056(2) 0.012(2) -0.066(3) -0.031(3)
C27 0.0306(15) 0.0300(15) 0.0204(13) -0.0025(11) -0.0021(11) -0.0010(12)
C28 0.0344(15) 0.0262(15) 0.0273(14) -0.0007(12) -0.0054(12) 0.0024(12)
C29 0.0271(14) 0.0192(13) 0.0303(14) 0.0009(11) -0.0125(11) 0.0033(11)
C30 0.0299(15) 0.0310(16) 0.0500(18) 0.0005(14) -0.0158(13) -0.0005(12)
C31 0.0294(14) 0.0191(13) 0.0273(14) 0.0052(11) -0.0120(11) 0.0008(11)
C32 0.0396(16) 0.0268(15) 0.0337(15) 0.0007(12) -0.0199(13) -0.0023(12)
C33 0.0276(13) 0.0209(13) 0.0179(12) 0.0011(10) -0.0067(10) -0.0016(10)
C34 0.0464(17) 0.0366(17) 0.0290(14) 0.0089(13) -0.0226(13) -0.0122(14)
C35 0.0271(13) 0.0172(13) 0.0198(12) -0.0007(10) -0.0082(10) -0.0012(10)
C36 0.0260(14) 0.0261(14) 0.0261(14) 0.0012(11) -0.0059(11) -0.0021(11)
C37 0.0212(12) 0.0156(12) 0.0219(12) 0.0018(10) -0.0110(10) -0.0019(10)
C38 0.0317(15) 0.0290(15) 0.0263(14) 0.0051(11) -0.0096(11) -0.0094(12)
C39 0.0248(14) 0.0336(16) 0.0364(16) 0.0013(13) -0.0079(12) -0.0066(12)
C40 0.0303(15) 0.0357(16) 0.0400(16) -0.0047(13) -0.0187(13) -0.0045(12)
C41 0.0315(15) 0.0487(19) 0.0288(15) 0.0043(13) -0.0169(12) -0.0097(13)
O1S 0.0396(12) 0.0493(14) 0.0383(12) -0.0011(10) -0.0101(10) -0.0100(10)
C1S 0.050(2) 0.045(2) 0.0464(19) -0.0117(16) -0.0194(16) 0.0066(16)
C2S 0.057(2) 0.051(2) 0.084(3) -0.011(2) -0.023(2) -0.0149(19)
C3S 0.060(2) 0.072(3) 0.0405(19) 0.0094(18) -0.0168(17) -0.023(2)
C4S 0.0385(16) 0.0330(17) 0.0329(16) 0.0013(13) -0.0088(13) -0.0019(13)

loop_
_atom_type_symbol
_atom_type_description
_atom_type_scat_dispersion_real
_atom_type_scat_dispersion_imag
_atom_type_scat_source
C C 0.0033 0.0016 'International Tables Vol C Tables 4.2.6.8 and 6.1.1.4'
H H 0.0000 0.0000 'International Tables Vol C Tables 4.2.6.8 and 6.1.1.4'
N N 0.0061 0.0033 'International Tables Vol C Tables 4.2.6.8 and 6.1.1.4'
O O 0.0106 0.0060 'International Tables Vol C Tables 4.2.6.8 and 6.1.1.4'
Co Co 0.3494 0.9721 'International Tables Vol C Tables 4.2.6.8 and 6.1.1.4'

loop_
_geom_angle_atom_site_label_1
_geom_angle_atom_site_label_2
_geom_angle_atom_site_label_3
_geom_angle
_geom_angle_site_symmetry_3
N4 Co1 N1 88.65(8) .
N4 Co1 N3 91.21(8) .
N1 Co1 N3 176.87(8) .
N4 Co1 N2 176.88(8) .
N1 Co1 N2 91.01(8) .
N3 Co1 N2 88.97(8) .
N4 Co1 O1 90.56(8) .
N1 Co1 O1 90.40(8) .
N3 Co1 O1 92.73(8) .
N2 Co1 O1 92.55(8) .
C41 O1 C38 110.8(2) .
C41 O1 Co1 124.66(16) .
C38 O1 Co1 124.46(15) .
C4 N1 C1 105.1(2) .
C4 N1 Co1 126.48(17) .
C1 N1 Co1 128.28(16) .
C9 N2 C6 105.2(2) .
C9 N2 Co1 127.57(17) .
C6 N2 Co1 127.17(17) .
C14 N3 C11 104.8(2) .
C14 N3 Co1 127.02(16) .
C11 N3 Co1 128.18(17) .
C16 N4 C19 105.72(19) .
C16 N4 Co1 126.26(16) .
C19 N4 Co1 127.71(16) .
N1 C1 C20 122.9(2) .
N1 C1 C2 110.1(2) .
C20 C1 C2 126.9(2) .
C3 C2 C1 106.1(2) .
C3 C2 C21 122.9(2) .
C1 C2 C21 130.5(2) .
C2 C3 C4 107.6(2) .
C2 C3 C23 127.3(2) .
C4 C3 C23 125.1(2) .
N1 C4 C5 124.6(2) .
N1 C4 C3 111.0(2) .
C5 C4 C3 124.0(2) .
C6 C5 C4 125.3(2) .
C5 C6 N2 124.0(2) .
C5 C6 C7 125.2(2) .
N2 C6 C7 110.7(2) .
C8 C7 C6 106.6(2) .
C8 C7 C25 128.3(2) .
C6 C7 C25 125.1(3) .
C7 C8 C9 106.8(2) .
C7 C8 C27 128.3(2) .
C9 C8 C27 124.8(2) .
N2 C9 C10 124.6(2) .
N2 C9 C8 110.6(2) .
C10 C9 C8 124.7(2) .
C9 C10 C11 124.4(2) .
N3 C11 C10 123.8(2) .
N3 C11 C12 111.1(2) .
C10 C11 C12 125.1(2) .
C13 C12 C11 106.5(2) .
C13 C12 C29 127.7(2) .
C11 C12 C29 125.8(2) .
C12 C13 C14 106.3(2) .
C12 C13 C31 128.5(2) .
C14 C13 C31 125.0(2) .
N3 C14 C15 124.3(2) .
N3 C14 C13 111.4(2) .
C15 C14 C13 124.0(2) .
C14 C15 C16 124.8(2) .
N4 C16 C15 125.1(2) .
N4 C16 C17 111.2(2) .
C15 C16 C17 123.2(2) .
C18 C17 C16 106.9(2) .
C18 C17 C33 128.0(2) .
C16 C17 C33 125.1(2) .
C17 C18 C19 106.4(2) .
C17 C18 C35 122.9(2) .
C19 C18 C35 129.8(2) .
N4 C19 C20 124.1(2) .
N4 C19 C18 109.7(2) .
C20 C19 C18 126.1(2) .
C19 C20 C1 122.2(2) .
C19 C20 C37 119.0(2) .
C1 C20 C37 118.6(2) .
C2 C21 C22 113.3(2) .
C3 C23 C24 112.0(2) .
C26 C25 C7 112.4(3) .
C8 C27 C28 113.1(2) .
C12 C29 C30 113.9(2) .
C13 C31 C32 111.7(2) .
C17 C33 C34 112.7(2) .
C18 C35 C36 111.1(2) .
C20 C37 C37 110.4(2) 2_788
O1 C38 C39 105.2(2) .
C40 C39 C38 101.8(2) .
C39 C40 C41 102.9(2) .
O1 C41 C40 106.3(2) .
C4S O1S C1S 108.1(2) .
O1S C1S C2S 107.2(3) .
C3S C2S C1S 104.7(3) .
C4S C3S C2S 101.9(3) .
O1S C4S C3S 108.0(3) .

loop_
_geom_bond_atom_site_label_1
_geom_bond_atom_site_label_2
_geom_bond_distance
_geom_bond_site_symmetry_2
Co1 N4 1.958(2) .
Co1 N1 1.961(2) .
Co1 N3 1.966(2) .
Co1 N2 1.969(2) .
Co1 O1 2.2065(19) .
O1 C41 1.420(3) .
O1 C38 1.428(3) .
N1 C4 1.379(3) .
N1 C1 1.387(3) .
N2 C9 1.375(3) .
N2 C6 1.380(3) .
N3 C14 1.372(3) .
N3 C11 1.380(3) .
N4 C16 1.373(3) .
N4 C19 1.381(3) .
C1 C20 1.413(3) .
C1 C2 1.464(3) .
C2 C3 1.358(4) .
C2 C21 1.511(4) .
C3 C4 1.431(4) .
C3 C23 1.511(3) .
C4 C5 1.392(3) .
C5 C6 1.377(4) .
C6 C7 1.447(4) .
C7 C8 1.355(4) .
C7 C25 1.503(4) .
C8 C9 1.450(3) .
C8 C27 1.504(4) .
C9 C10 1.380(4) .
C10 C11 1.383(4) .
C11 C12 1.444(4) .
C12 C13 1.367(4) .
C12 C29 1.505(3) .
C13 C14 1.445(3) .
C13 C31 1.491(3) .
C14 C15 1.378(3) .
C15 C16 1.392(3) .
C16 C17 1.438(3) .
C17 C18 1.361(3) .
C17 C33 1.499(3) .
C18 C19 1.468(3) .
C18 C35 1.510(3) .
C19 C20 1.399(3) .
C20 C37 1.515(3) .
C21 C22 1.530(4) .
C23 C24 1.528(4) .
C25 C26 1.497(5) .
C27 C28 1.521(4) .
C29 C30 1.524(4) .
C31 C32 1.534(4) .
C33 C34 1.535(4) .
C35 C36 1.528(4) .
C37 C37 1.546(5) 2_788
C38 C39 1.523(4) .
C39 C40 1.520(4) .
C40 C41 1.529(4) .
O1S C4S 1.421(3) .
O1S C1S 1.432(4) .
C1S C2S 1.507(5) .
C2S C3S 1.505(5) .
C3S C4S 1.483(5) .
